data_1545932
loop_
_publ_author_name
'Zhang, Ai Hua'
'Liu, Wen'
'Jiang, Nan'
'Wang, Xin Lei'
'Wang, Gang'
'Xu, Qiang'
'Tan, Ren Xiang'

_publ_section_title
;
 Sequestration of Guest Intermediates by Dalesconol Bioassembly Lines in
 Daldinia eschscholzii.
;
_journal_issue 8
_journal_name_full 'Organic letters'
_journal_page_first 2142
_journal_page_last 2145
_journal_paper_doi 10.1021/acs.orglett.7b00786
_journal_volume 19
_journal_year 2017
_chemical_formula_moiety 'C31 H20 O7, C H4 O'
_chemical_formula_sum 'C32 H24 O8'
_chemical_formula_weight 536.51
_chemical_name_systematic
; 
 ? 
;
_space_group_IT_number 14
_symmetry_cell_setting monoclinic
_symmetry_space_group_name_Hall '-P 2yn'
_symmetry_space_group_name_H-M 'P 1 21/n 1'
_atom_sites_solution_hydrogens geom
_atom_sites_solution_primary direct
_atom_sites_solution_secondary difmap
_audit_creation_method SHELXL-97
_cell_angle_alpha 90.00
_cell_angle_beta 93.903(3)
_cell_angle_gamma 90.00
_cell_formula_units_Z 4
_cell_length_a 8.5702(2)
_cell_length_b 19.8368(8)
_cell_length_c 13.8839(5)
_cell_measurement_reflns_used 4975
_cell_measurement_temperature 100(2)
_cell_measurement_theta_max 75.0953
_cell_measurement_theta_min 3.1878
_cell_volume 2354.86(14)
_computing_cell_refinement 'CrysAlis PRO (Agilent, 2012)'
_computing_data_collection 'CrysAlis PRO (Agilent, 2012)'
_computing_data_reduction 'CrysAlis PRO (Agilent, 2012)'
_computing_molecular_graphics 'X-Seed (Barbour, 2001)'
_computing_publication_material 'publCIF (Westrip, 2010)'
_computing_structure_refinement 'SHELXL-97 (Sheldrick, 2008)'
_computing_structure_solution 'SHELXS-97 (Sheldrick, 2008)'
_diffrn_ambient_temperature 100(2)
_diffrn_detector_area_resol_mean 10.4041
_diffrn_measured_fraction_theta_full 0.999
_diffrn_measured_fraction_theta_max 0.999
_diffrn_measurement_device_type 'Agilent Technologies SuperNova Dual diffractometer with Atlas detector'
_diffrn_measurement_method '\w scan'
_diffrn_radiation_monochromator Mirror
_diffrn_radiation_source 'SuperNova (Cu) X-ray Source'
_diffrn_radiation_type CuK\a
_diffrn_radiation_wavelength 1.54184
_diffrn_reflns_av_R_equivalents 0.0605
_diffrn_reflns_av_sigmaI/netI 0.0375
_diffrn_reflns_limit_h_max 10
_diffrn_reflns_limit_h_min -8
_diffrn_reflns_limit_k_max 24
_diffrn_reflns_limit_k_min -24
_diffrn_reflns_limit_l_max 17
_diffrn_reflns_limit_l_min -17
_diffrn_reflns_number 25614
_diffrn_reflns_theta_full 75.28
_diffrn_reflns_theta_max 75.28
_diffrn_reflns_theta_min 3.89
_diffrn_standards_decay_% 0
_diffrn_standards_interval_count 0
_diffrn_standards_interval_time 0
_diffrn_standards_number 0
_exptl_absorpt_coefficient_mu 0.904
_exptl_absorpt_correction_T_max 0.9734
_exptl_absorpt_correction_T_min 0.7731
_exptl_absorpt_correction_type multi-scan
_exptl_absorpt_process_details 'CrysAlis PRO (Agilent, 2012)'
_exptl_crystal_colour colorless
_exptl_crystal_density_diffrn 1.513
_exptl_crystal_density_method 'not measured'
_exptl_crystal_description prism
_exptl_crystal_F_000 1120
_exptl_crystal_size_max 0.30
_exptl_crystal_size_mid 0.30
_exptl_crystal_size_min 0.03
_refine_diff_density_max 0.316
_refine_diff_density_min -0.557
_refine_diff_density_rms 0.063
_refine_ls_extinction_method none
_refine_ls_goodness_of_fit_ref 1.024
_refine_ls_hydrogen_treatment mixed
_refine_ls_matrix_type full
_refine_ls_number_parameters 374
_refine_ls_number_reflns 4869
_refine_ls_number_restraints 4
_refine_ls_restrained_S_all 1.026
_refine_ls_R_factor_all 0.0654
_refine_ls_R_factor_gt 0.0486
_refine_ls_shift/su_max 0.001
_refine_ls_shift/su_mean 0.001
_refine_ls_structure_factor_coef Fsqd
_refine_ls_weighting_details 'calc w=1/[\s^2^(Fo^2^)+(0.0836P)^2^+1.2916P] where P=(Fo^2^+2Fc^2^)/3'
_refine_ls_weighting_scheme calc
_refine_ls_wR_factor_gt 0.1334
_refine_ls_wR_factor_ref 0.1478
_reflns_number_gt 3870
_reflns_number_total 4869
_reflns_threshold_expression I>2\s(I)
_cod_data_source_file ol7b00786_si_002.cif
_cod_data_source_block a
_cod_original_sg_symbol_H-M 'P 21/n'
_cod_database_code 1545932

loop_
_symmetry_equiv_pos_as_xyz
'x, y, z'
'-x+1/2, y+1/2, -z+1/2'
'-x, -y, -z'
'x-1/2, -y-1/2, z-1/2'

loop_
_atom_site_label
_atom_site_type_symbol
_atom_site_fract_x
_atom_site_fract_y
_atom_site_fract_z
_atom_site_U_iso_or_equiv
_atom_site_adp_type
_atom_site_occupancy
_atom_site_symmetry_multiplicity
_atom_site_calc_flag
_atom_site_refinement_flags
O1 O 0.23779(18) 0.48050(8) 0.40322(11) 0.0279(3) Uani 1 1 d .
O2 O 0.14015(18) 0.53029(8) 0.56941(12) 0.0284(4) Uani 1 1 d D
H2 H 0.138(4) 0.5210(16) 0.5105(9) 0.043 Uiso 1 1 d D
O3 O 0.72536(18) 0.23124(8) 1.03846(11) 0.0263(3) Uani 1 1 d D
H3 H 0.777(3) 0.2672(9) 1.045(2) 0.039 Uiso 1 1 d D
O4 O 0.85180(18) 0.34664(8) 1.01048(10) 0.0264(3) Uani 1 1 d .
O5 O 1.07021(17) 0.29837(8) 0.80784(11) 0.0272(3) Uani 1 1 d .
O6 O 1.10615(17) 0.18462(8) 0.72683(10) 0.0235(3) Uani 1 1 d D
H6 H 1.118(3) 0.2163(10) 0.7662(16) 0.035 Uiso 1 1 d D
O7 O 0.8913(2) 0.06389(8) 0.49566(11) 0.0325(4) Uani 1 1 d .
O8 O 0.9624(2) 0.45849(11) 1.12437(15) 0.0460(5) Uani 1 1 d D
H8 H 0.921(4) 0.4324(16) 1.078(2) 0.069 Uiso 1 1 d D
C1 C 0.3329(2) 0.44513(11) 0.45198(15) 0.0212(4) Uani 1 1 d .
C2 C 0.4427(2) 0.39993(11) 0.40642(14) 0.0225(4) Uani 1 1 d .
H2A H 0.4375 0.3976 0.3379 0.027 Uiso 1 1 calc R
C3 C 0.5505(2) 0.36158(10) 0.45662(14) 0.0206(4) Uani 1 1 d .
H3A H 0.6192 0.3336 0.4235 0.025 Uiso 1 1 calc R
C4 C 0.5606(2) 0.36334(10) 0.56132(14) 0.0181(4) Uani 1 1 d .
C5 C 0.4548(2) 0.40773(10) 0.60683(14) 0.0181(4) Uani 1 1 d .
C6 C 0.3438(2) 0.44787(10) 0.55742(14) 0.0197(4) Uani 1 1 d .
C7 C 0.2512(2) 0.48959(10) 0.61298(15) 0.0214(4) Uani 1 1 d .
C8 C 0.2753(2) 0.48931(11) 0.71304(15) 0.0227(4) Uani 1 1 d .
H8A H 0.2131 0.5176 0.7502 0.027 Uiso 1 1 calc R
C9 C 0.3897(2) 0.44804(10) 0.76036(14) 0.0199(4) Uani 1 1 d .
H9 H 0.4046 0.4487 0.8288 0.024 Uiso 1 1 calc R
C10 C 0.4807(2) 0.40638(10) 0.70668(14) 0.0187(4) Uani 1 1 d .
C11 C 0.6224(2) 0.36136(10) 0.73192(13) 0.0175(4) Uani 1 1 d .
C12 C 0.5899(2) 0.30394(10) 0.80216(14) 0.0176(4) Uani 1 1 d .
C13 C 0.4792(2) 0.25567(11) 0.77330(14) 0.0213(4) Uani 1 1 d .
H13 H 0.4202 0.2603 0.7132 0.026 Uiso 1 1 calc R
C14 C 0.4541(2) 0.20015(11) 0.83245(15) 0.0235(4) Uani 1 1 d .
H14 H 0.3779 0.1675 0.8119 0.028 Uiso 1 1 calc R
C15 C 0.5384(2) 0.19191(11) 0.92042(15) 0.0235(4) Uani 1 1 d .
H15 H 0.5214 0.1535 0.9591 0.028 Uiso 1 1 calc R
C16 C 0.6473(2) 0.24005(11) 0.95157(14) 0.0211(4) Uani 1 1 d .
C17 C 0.6727(2) 0.29771(10) 0.89354(14) 0.0189(4) Uani 1 1 d .
C18 C 0.7735(2) 0.35187(11) 0.93174(14) 0.0195(4) Uani 1 1 d .
C19 C 0.7702(2) 0.41704(10) 0.87761(14) 0.0214(4) Uani 1 1 d .
H19A H 0.8652 0.4432 0.8978 0.026 Uiso 1 1 calc R
H19B H 0.6783 0.4435 0.8951 0.026 Uiso 1 1 calc R
C20 C 0.7622(2) 0.40792(10) 0.76753(14) 0.0195(4) Uani 1 1 d .
H20 H 0.7388 0.4534 0.7392 0.023 Uiso 1 1 calc R
C21 C 0.9208(2) 0.38639(10) 0.73138(15) 0.0223(4) Uani 1 1 d .
H21A H 0.9199 0.3970 0.6617 0.027 Uiso 1 1 calc R
H21B H 1.0035 0.4144 0.7648 0.027 Uiso 1 1 calc R
C22 C 0.9658(2) 0.31352(11) 0.74489(14) 0.0210(4) Uani 1 1 d .
C23 C 0.6545(2) 0.33209(10) 0.63143(13) 0.0175(4) Uani 1 1 d .
C24 C 0.7571(2) 0.27423(10) 0.61869(13) 0.0177(4) Uani 1 1 d .
C25 C 0.8959(2) 0.26226(10) 0.67900(13) 0.0185(4) Uani 1 1 d .
C26 C 0.9760(2) 0.20031(11) 0.67076(14) 0.0199(4) Uani 1 1 d .
C27 C 0.9229(2) 0.15377(11) 0.60120(14) 0.0207(4) Uani 1 1 d .
C28 C 0.9816(3) 0.08450(11) 0.58182(15) 0.0250(4) Uani 1 1 d .
H28A H 1.0947 0.0853 0.5713 0.030 Uiso 1 1 calc R
H28B H 0.9639 0.0538 0.6362 0.030 Uiso 1 1 calc R
C29 C 0.7580(3) 0.10750(12) 0.47787(17) 0.0303(5) Uani 1 1 d .
H29A H 0.6607 0.0845 0.4942 0.036 Uiso 1 1 calc R
H29B H 0.7471 0.1214 0.4093 0.036 Uiso 1 1 calc R
C30 C 0.7907(2) 0.16700(10) 0.54205(14) 0.0211(4) Uani 1 1 d .
C31 C 0.7054(2) 0.22600(10) 0.55048(14) 0.0199(4) Uani 1 1 d .
H31 H 0.6129 0.2335 0.5103 0.024 Uiso 1 1 calc R
C32 C 1.0764(3) 0.42833(14) 1.19190(19) 0.0382(6) Uani 1 1 d .
H32A H 1.1815 0.4420 1.1761 0.057 Uiso 1 1 calc R
H32B H 1.0675 0.3791 1.1882 0.057 Uiso 1 1 calc R
H32C H 1.0578 0.4433 1.2574 0.057 Uiso 1 1 calc R

loop_
_atom_site_aniso_label
_atom_site_aniso_U_11
_atom_site_aniso_U_22
_atom_site_aniso_U_33
_atom_site_aniso_U_23
_atom_site_aniso_U_13
_atom_site_aniso_U_12
O1 0.0251(7) 0.0318(9) 0.0263(8) 0.0098(6) -0.0019(6) 0.0043(6)
O2 0.0239(7) 0.0305(9) 0.0303(8) 0.0036(7) -0.0006(6) 0.0093(6)
O3 0.0298(8) 0.0282(8) 0.0203(7) 0.0056(6) -0.0024(6) 0.0027(6)
O4 0.0265(7) 0.0309(8) 0.0208(7) -0.0003(6) -0.0071(6) 0.0009(6)
O5 0.0231(7) 0.0310(8) 0.0262(8) -0.0031(6) -0.0075(6) 0.0020(6)
O6 0.0199(7) 0.0267(8) 0.0231(7) 0.0012(6) -0.0039(6) 0.0045(6)
O7 0.0387(9) 0.0307(9) 0.0264(8) -0.0080(6) -0.0100(7) 0.0154(7)
O8 0.0444(11) 0.0501(12) 0.0428(11) -0.0062(9) -0.0025(8) -0.0026(9)
C1 0.0177(9) 0.0211(10) 0.0247(10) 0.0064(8) -0.0003(7) -0.0014(8)
C2 0.0231(9) 0.0262(11) 0.0180(9) 0.0018(8) -0.0009(7) -0.0017(8)
C3 0.0217(9) 0.0211(10) 0.0191(9) 0.0000(7) 0.0015(7) -0.0005(8)
C4 0.0172(9) 0.0181(10) 0.0188(9) 0.0000(7) -0.0012(7) -0.0012(7)
C5 0.0175(9) 0.0153(9) 0.0211(9) -0.0002(7) -0.0003(7) -0.0021(7)
C6 0.0178(9) 0.0179(9) 0.0231(10) 0.0020(7) -0.0012(7) -0.0018(7)
C7 0.0164(9) 0.0185(10) 0.0293(11) 0.0023(8) 0.0010(8) -0.0002(7)
C8 0.0189(9) 0.0204(10) 0.0288(11) -0.0021(8) 0.0029(8) 0.0008(8)
C9 0.0200(9) 0.0196(10) 0.0199(9) -0.0015(7) 0.0004(7) -0.0028(8)
C10 0.0186(9) 0.0160(9) 0.0213(9) 0.0004(7) -0.0004(7) -0.0013(7)
C11 0.0183(9) 0.0166(9) 0.0171(9) -0.0007(7) -0.0016(7) -0.0011(7)
C12 0.0168(8) 0.0181(9) 0.0178(9) -0.0011(7) 0.0001(7) 0.0008(7)
C13 0.0195(9) 0.0238(10) 0.0203(10) -0.0002(8) -0.0011(7) -0.0029(8)
C14 0.0211(9) 0.0218(10) 0.0276(11) -0.0009(8) 0.0020(8) -0.0037(8)
C15 0.0226(9) 0.0214(10) 0.0270(10) 0.0061(8) 0.0050(8) 0.0027(8)
C16 0.0192(9) 0.0248(10) 0.0195(9) 0.0010(8) 0.0016(7) 0.0061(8)
C17 0.0177(9) 0.0200(10) 0.0187(9) -0.0008(7) 0.0000(7) 0.0025(7)
C18 0.0183(9) 0.0233(10) 0.0165(9) -0.0020(7) -0.0007(7) 0.0027(8)
C19 0.0238(9) 0.0201(10) 0.0196(10) -0.0034(7) -0.0026(7) -0.0025(8)
C20 0.0207(9) 0.0180(9) 0.0192(9) 0.0005(7) -0.0028(7) -0.0010(8)
C21 0.0204(9) 0.0230(10) 0.0234(10) -0.0002(8) -0.0003(7) -0.0048(8)
C22 0.0162(9) 0.0262(11) 0.0205(9) 0.0000(8) 0.0002(7) -0.0011(8)
C23 0.0168(8) 0.0176(9) 0.0180(9) 0.0005(7) -0.0001(7) -0.0020(7)
C24 0.0166(8) 0.0191(10) 0.0175(9) 0.0031(7) 0.0016(7) -0.0001(7)
C25 0.0172(9) 0.0220(10) 0.0163(9) 0.0015(7) 0.0019(7) -0.0011(8)
C26 0.0162(9) 0.0245(10) 0.0188(9) 0.0044(7) 0.0008(7) 0.0005(8)
C27 0.0194(9) 0.0226(10) 0.0202(9) 0.0041(8) 0.0025(7) 0.0027(8)
C28 0.0270(10) 0.0267(11) 0.0207(10) -0.0017(8) -0.0032(8) 0.0048(9)
C29 0.0317(11) 0.0273(12) 0.0306(11) -0.0083(9) -0.0069(9) 0.0114(9)
C30 0.0225(9) 0.0209(10) 0.0199(9) 0.0001(8) 0.0011(7) 0.0022(8)
C31 0.0176(9) 0.0236(10) 0.0182(9) 0.0011(7) -0.0006(7) 0.0011(8)
C32 0.0417(14) 0.0372(14) 0.0359(13) 0.0013(11) 0.0047(11) -0.0008(11)

loop_
_atom_type_symbol
_atom_type_description
_atom_type_scat_dispersion_real
_atom_type_scat_dispersion_imag
_atom_type_scat_source
C C 0.0181 0.0091 'International Tables Vol C Tables 4.2.6.8 and 6.1.1.4'
H H 0.0000 0.0000 'International Tables Vol C Tables 4.2.6.8 and 6.1.1.4'
O O 0.0492 0.0322 'International Tables Vol C Tables 4.2.6.8 and 6.1.1.4'

loop_
_geom_angle_atom_site_label_1
_geom_angle_atom_site_label_2
_geom_angle_atom_site_label_3
_geom_angle
C7 O2 H2 106(2)
C16 O3 H3 102(2)
C26 O6 H6 105(2)
C28 O7 C29 110.31(16)
C32 O8 H8 117(3)
O1 C1 C6 121.33(19)
O1 C1 C2 121.67(19)
C6 C1 C2 116.98(17)
C3 C2 C1 123.69(18)
C3 C2 H2A 118.2
C1 C2 H2A 118.2
C2 C3 C4 119.65(18)
C2 C3 H3A 120.2
C4 C3 H3A 120.2
C23 C4 C5 108.80(17)
C23 C4 C3 133.94(18)
C5 C4 C3 117.25(17)
C6 C5 C10 124.24(18)
C6 C5 C4 124.43(18)
C10 C5 C4 111.31(17)
C5 C6 C7 117.29(18)
C5 C6 C1 117.99(18)
C7 C6 C1 124.71(18)
O2 C7 C8 119.91(18)
O2 C7 C6 120.53(19)
C8 C7 C6 119.56(18)
C7 C8 C9 121.36(18)
C7 C8 H8A 119.3
C9 C8 H8A 119.3
C10 C9 C8 119.70(18)
C10 C9 H9 120.2
C8 C9 H9 120.2
C9 C10 C5 117.85(18)
C9 C10 C11 133.74(18)
C5 C10 C11 108.08(16)
C10 C11 C12 113.73(15)
C10 C11 C23 101.47(15)
C12 C11 C23 110.11(15)
C10 C11 C20 107.85(16)
C12 C11 C20 113.88(15)
C23 C11 C20 109.02(15)
C13 C12 C17 119.32(18)
C13 C12 C11 118.56(17)
C17 C12 C11 122.09(17)
C12 C13 C14 120.18(19)
C12 C13 H13 119.9
C14 C13 H13 119.9
C15 C14 C13 121.26(19)
C15 C14 H14 119.4
C13 C14 H14 119.4
C16 C15 C14 119.60(19)
C16 C15 H15 120.2
C14 C15 H15 120.2
O3 C16 C15 118.19(19)
O3 C16 C17 121.59(19)
C15 C16 C17 120.20(19)
C12 C17 C16 119.35(18)
C12 C17 C18 120.72(18)
C16 C17 C18 119.75(18)
O4 C18 C17 121.89(19)
O4 C18 C19 120.22(19)
C17 C18 C19 117.68(17)
C18 C19 C20 113.36(17)
C18 C19 H19A 108.9
C20 C19 H19A 108.9
C18 C19 H19B 108.9
C20 C19 H19B 108.9
H19A C19 H19B 107.7
C19 C20 C21 112.09(16)
C19 C20 C11 111.41(16)
C21 C20 C11 113.98(16)
C19 C20 H20 106.2
C21 C20 H20 106.2
C11 C20 H20 106.2
C22 C21 C20 116.73(17)
C22 C21 H21A 108.1
C20 C21 H21A 108.1
C22 C21 H21B 108.1
C20 C21 H21B 108.1
H21A C21 H21B 107.3
O5 C22 C25 120.93(19)
O5 C22 C21 119.05(19)
C25 C22 C21 119.83(17)
C4 C23 C24 126.74(18)
C4 C23 C11 109.77(16)
C24 C23 C11 123.11(16)
C31 C24 C25 119.79(18)
C31 C24 C23 116.98(17)
C25 C24 C23 122.89(18)
C26 C25 C24 119.10(18)
C26 C25 C22 118.14(17)
C24 C25 C22 122.61(18)
O6 C26 C27 117.73(18)
O6 C26 C25 122.59(18)
C27 C26 C25 119.66(18)
C30 C27 C26 120.29(19)
C30 C27 C28 109.93(18)
C26 C27 C28 129.63(18)
O7 C28 C27 104.04(16)
O7 C28 H28A 110.9
C27 C28 H28A 110.9
O7 C28 H28B 110.9
C27 C28 H28B 110.9
H28A C28 H28B 109.0
O7 C29 C30 104.94(17)
O7 C29 H29A 110.8
C30 C29 H29A 110.8
O7 C29 H29B 110.8
C30 C29 H29B 110.8
H29A C29 H29B 108.8
C27 C30 C31 121.74(19)
C27 C30 C29 108.54(18)
C31 C30 C29 129.62(19)
C30 C31 C24 119.34(18)
C30 C31 H31 120.3
C24 C31 H31 120.3
O8 C32 H32A 109.5
O8 C32 H32B 109.5
H32A C32 H32B 109.5
O8 C32 H32C 109.5
H32A C32 H32C 109.5
H32B C32 H32C 109.5

loop_
_geom_bond_atom_site_label_1
_geom_bond_atom_site_label_2
_geom_bond_distance
O1 C1 1.241(2)
O2 C7 1.359(2)
O2 H2 0.838(10)
O3 C16 1.350(2)
O3 H3 0.840(10)
O4 C18 1.247(2)
O5 C22 1.244(2)
O6 C26 1.352(2)
O6 H6 0.834(10)
O7 C28 1.439(3)
O7 C29 1.441(3)
O8 C32 1.438(3)
O8 H8 0.881(10)
C1 C6 1.461(3)
C1 C2 1.473(3)
C2 C3 1.353(3)
C2 H2A 0.9500
C3 C4 1.451(3)
C3 H3A 0.9500
C4 C23 1.369(3)
C4 C5 1.441(3)
C5 C6 1.386(3)
C5 C10 1.389(3)
C6 C7 1.411(3)
C7 C8 1.391(3)
C8 C9 1.406(3)
C8 H8A 0.9500
C9 C10 1.388(3)
C9 H9 0.9500
C10 C11 1.529(3)
C11 C12 1.537(3)
C11 C23 1.553(2)
C11 C20 1.566(3)
C12 C13 1.388(3)
C12 C17 1.416(3)
C13 C14 1.399(3)
C13 H13 0.9500
C14 C15 1.385(3)
C14 H14 0.9500
C15 C16 1.384(3)
C15 H15 0.9500
C16 C17 1.424(3)
C17 C18 1.456(3)
C18 C19 1.495(3)
C19 C20 1.536(3)
C19 H19A 0.9900
C19 H19B 0.9900
C20 C21 1.541(3)
C20 H20 1.0000
C21 C22 1.505(3)
C21 H21A 0.9900
C21 H21B 0.9900
C22 C25 1.468(3)
C23 C24 1.464(3)
C24 C31 1.397(3)
C24 C25 1.427(3)
C25 C26 1.416(3)
C26 C27 1.390(3)
C27 C30 1.379(3)
C27 C28 1.494(3)
C28 H28A 0.9900
C28 H28B 0.9900
C29 C30 1.494(3)
C29 H29A 0.9900
C29 H29B 0.9900
C30 C31 1.389(3)
C31 H31 0.9500
C32 H32A 0.9800
C32 H32B 0.9800
C32 H32C 0.9800

loop_
_geom_hbond_atom_site_label_D
_geom_hbond_atom_site_label_H
_geom_hbond_atom_site_label_A
_geom_hbond_distance_DH
_geom_hbond_distance_HA
_geom_hbond_distance_DA
_geom_hbond_angle_DHA
O2 H2 O1 0.84(1) 1.94(2) 2.695(2) 149(3)
O3 H3 O4 0.84(1) 1.78(2) 2.574(2) 157(3)
O6 H6 O5 0.83(1) 1.79(2) 2.549(2) 151(3)
O8 H8 O4 0.88(1) 2.01(2) 2.849(3) 158(4)

loop_
_geom_torsion_atom_site_label_1
_geom_torsion_atom_site_label_2
_geom_torsion_atom_site_label_3
_geom_torsion_atom_site_label_4
_geom_torsion
O1 C1 C2 C3 178.6(2)
C6 C1 C2 C3 0.1(3)
C1 C2 C3 C4 0.7(3)
C2 C3 C4 C23 -179.4(2)
C2 C3 C4 C5 -1.1(3)
C23 C4 C5 C6 179.46(18)
C3 C4 C5 C6 0.8(3)
C23 C4 C5 C10 0.9(2)
C3 C4 C5 C10 -177.80(17)
C10 C5 C6 C7 -0.4(3)
C4 C5 C6 C7 -178.76(18)
C10 C5 C6 C1 178.42(18)
C4 C5 C6 C1 0.0(3)
O1 C1 C6 C5 -178.91(19)
C2 C1 C6 C5 -0.5(3)
O1 C1 C6 C7 -0.2(3)
C2 C1 C6 C7 178.19(19)
C5 C6 C7 O2 179.98(18)
C1 C6 C7 O2 1.3(3)
C5 C6 C7 C8 0.6(3)
C1 C6 C7 C8 -178.13(19)
O2 C7 C8 C9 -179.71(18)
C6 C7 C8 C9 -0.3(3)
C7 C8 C9 C10 -0.2(3)
C8 C9 C10 C5 0.4(3)
C8 C9 C10 C11 172.9(2)
C6 C5 C10 C9 -0.1(3)
C4 C5 C10 C9 178.44(17)
C6 C5 C10 C11 -174.45(18)
C4 C5 C10 C11 4.1(2)
C9 C10 C11 C12 62.0(3)
C5 C10 C11 C12 -124.98(17)
C9 C10 C11 C23 -179.8(2)
C5 C10 C11 C23 -6.79(19)
C9 C10 C11 C20 -65.3(3)
C5 C10 C11 C20 107.71(17)
C10 C11 C12 C13 62.4(2)
C23 C11 C12 C13 -50.7(2)
C20 C11 C12 C13 -173.50(17)
C10 C11 C12 C17 -119.71(19)
C23 C11 C12 C17 127.19(18)
C20 C11 C12 C17 4.4(3)
C17 C12 C13 C14 -2.4(3)
C11 C12 C13 C14 175.56(18)
C12 C13 C14 C15 -0.1(3)
C13 C14 C15 C16 1.3(3)
C14 C15 C16 O3 178.73(18)
C14 C15 C16 C17 0.0(3)
C13 C12 C17 C16 3.6(3)
C11 C12 C17 C16 -174.26(17)
C13 C12 C17 C18 -171.49(18)
C11 C12 C17 C18 10.6(3)
O3 C16 C17 C12 178.88(17)
C15 C16 C17 C12 -2.4(3)
O3 C16 C17 C18 -6.0(3)
C15 C16 C17 C18 172.71(18)
C12 C17 C18 O4 -177.50(18)
C16 C17 C18 O4 7.4(3)
C12 C17 C18 C19 7.8(3)
C16 C17 C18 C19 -167.32(17)
O4 C18 C19 C20 144.73(19)
C17 C18 C19 C20 -40.4(2)
C18 C19 C20 C21 -75.6(2)
C18 C19 C20 C11 53.5(2)
C10 C11 C20 C19 91.83(19)
C12 C11 C20 C19 -35.4(2)
C23 C11 C20 C19 -158.77(16)
C10 C11 C20 C21 -140.10(17)
C12 C11 C20 C21 92.67(19)
C23 C11 C20 C21 -30.7(2)
C19 C20 C21 C22 77.9(2)
C11 C20 C21 C22 -49.8(2)
C20 C21 C22 O5 -107.0(2)
C20 C21 C22 C25 78.0(2)
C5 C4 C23 C24 167.56(18)
C3 C4 C23 C24 -14.1(4)
C5 C4 C23 C11 -5.5(2)
C3 C4 C23 C11 172.9(2)
C10 C11 C23 C4 7.5(2)
C12 C11 C23 C4 128.27(17)
C20 C11 C23 C4 -106.13(18)
C10 C11 C23 C24 -165.83(17)
C12 C11 C23 C24 -45.1(2)
C20 C11 C23 C24 80.5(2)
C4 C23 C24 C31 -34.7(3)
C11 C23 C24 C31 137.47(19)
C4 C23 C24 C25 152.0(2)
C11 C23 C24 C25 -35.8(3)
C31 C24 C25 C26 -2.2(3)
C23 C24 C25 C26 170.95(17)
C31 C24 C25 C22 173.41(17)
C23 C24 C25 C22 -13.5(3)
O5 C22 C25 C26 -16.6(3)
C21 C22 C25 C26 158.27(18)
O5 C22 C25 C24 167.73(18)
C21 C22 C25 C24 -17.4(3)
C24 C25 C26 O6 -178.45(17)
C22 C25 C26 O6 5.8(3)
C24 C25 C26 C27 3.1(3)
C22 C25 C26 C27 -172.66(17)
O6 C26 C27 C30 179.90(17)
C25 C26 C27 C30 -1.6(3)
O6 C26 C27 C28 4.9(3)
C25 C26 C27 C28 -176.56(19)
C29 O7 C28 C27 -15.2(2)
C30 C27 C28 O7 10.3(2)
C26 C27 C28 O7 -174.4(2)
C28 O7 C29 C30 14.3(2)
C26 C27 C30 C31 -0.9(3)
C28 C27 C30 C31 174.93(18)
C26 C27 C30 C29 -177.67(19)
C28 C27 C30 C29 -1.8(2)
O7 C29 C30 C27 -7.4(2)
O7 C29 C30 C31 176.2(2)
C27 C30 C31 C24 1.9(3)
C29 C30 C31 C24 177.9(2)
C25 C24 C31 C30 -0.3(3)
C23 C24 C31 C30 -173.83(17)
